data_7244414
loop_
_publ_author_name
'Boycov, Denis'
'Manin, Alex N.'
'Drozd, Ksenia V.'
'Andrei, Churakov'
'Perlovich, German L.'

_publ_section_title
;
 Thermal Methods Usage Features for Multicomponent Crystals Screening
;
_journal_name_full CrystEngComm
_journal_paper_doi 10.1039/D1CE01717A
_journal_year 2022
_chemical_formula_moiety 'C19 H21 F N3 O3, C8 H12 N O, H2 O'
_chemical_formula_sum 'C27 H35 F N4 O5'
_chemical_formula_weight 514.59
_space_group_crystal_system triclinic
_space_group_IT_number 2
_space_group_name_Hall '-P 1'
_space_group_name_H-M_alt 'P -1'
_atom_sites_solution_hydrogens difmap
_atom_sites_solution_primary difmap
_atom_sites_solution_secondary difmap
_audit_creation_method SHELXL-2016/6
_audit_update_record
;
2021-12-22 deposited with the CCDC.	2022-02-14 downloaded from the CCDC.
;
_cell_angle_alpha 80.9238(17)
_cell_angle_beta 79.5855(17)
_cell_angle_gamma 73.4672(18)
_cell_formula_units_Z 2
_cell_length_a 9.3821(4)
_cell_length_b 10.9262(5)
_cell_length_c 13.5535(6)
_cell_measurement_reflns_used 9084
_cell_measurement_temperature 298(2)
_cell_measurement_theta_max 30.566
_cell_measurement_theta_min 2.288
_cell_volume 1301.64(10)
_computing_cell_refinement 'SAINT (Bruker, 2018)'
_computing_data_collection '<i>APEX3</i> (Bruker, 2018)'
_computing_data_reduction 'SAINT (Bruker, 2018)'
_computing_structure_refinement 'SHELXL-2016/6 (Sheldrick, 2016)'
_computing_structure_solution 'SHELXT (Sheldrick, 2016)'
_diffrn_ambient_temperature 298(2)
_diffrn_measured_fraction_theta_full 0.991
_diffrn_measured_fraction_theta_max 0.980
_diffrn_measurement_device_type 'Bruker SMART APEX II'
_diffrn_measurement_method \w
_diffrn_radiation_type MoK\a
_diffrn_radiation_wavelength 0.71073
_diffrn_reflns_av_R_equivalents 0.0431
_diffrn_reflns_av_unetI/netI 0.0483
_diffrn_reflns_Laue_measured_fraction_full 0.991
_diffrn_reflns_Laue_measured_fraction_max 0.980
_diffrn_reflns_limit_h_max 12
_diffrn_reflns_limit_h_min -12
_diffrn_reflns_limit_k_max 14
_diffrn_reflns_limit_k_min -14
_diffrn_reflns_limit_l_max 17
_diffrn_reflns_limit_l_min -17
_diffrn_reflns_number 20135
_diffrn_reflns_point_group_measured_fraction_full 0.991
_diffrn_reflns_point_group_measured_fraction_max 0.980
_diffrn_reflns_theta_full 25.242
_diffrn_reflns_theta_max 28.000
_diffrn_reflns_theta_min 2.288
_exptl_absorpt_coefficient_mu 0.096
_exptl_absorpt_correction_type multi-scan
_exptl_absorpt_process_details 'SADABS (bruker, 2016)'
_exptl_crystal_colour colourless
_exptl_crystal_density_diffrn 1.313
_exptl_crystal_description plate
_exptl_crystal_F_000 548
_exptl_crystal_size_max 0.600
_exptl_crystal_size_mid 0.350
_exptl_crystal_size_min 0.030
_exptl_transmission_factor_max 0.9281
_exptl_transmission_factor_min 0.8079
_refine_diff_density_max 0.239
_refine_diff_density_min -0.233
_refine_diff_density_rms 0.039
_refine_ls_extinction_method none
_refine_ls_goodness_of_fit_ref 1.040
_refine_ls_hydrogen_treatment refall
_refine_ls_matrix_type full
_refine_ls_number_parameters 474
_refine_ls_number_reflns 6157
_refine_ls_number_restraints 0
_refine_ls_restrained_S_all 1.040
_refine_ls_R_factor_all 0.0743
_refine_ls_R_factor_gt 0.0516
_refine_ls_shift/su_max 0.000
_refine_ls_shift/su_mean 0.000
_refine_ls_structure_factor_coef Fsqd
_refine_ls_weighting_details 'w=1/[\s^2^(Fo^2^)+(0.0669P)^2^+0.1135P] where P=(Fo^2^+2Fc^2^)/3'
_refine_ls_weighting_scheme calc
_refine_ls_wR_factor_gt 0.1239
_refine_ls_wR_factor_ref 0.1324
_reflns_Friedel_coverage 0.000
_reflns_number_gt 4384
_reflns_number_total 6157
_reflns_threshold_expression 'I > 2\s(I)'
_cod_data_source_file d1ce01717a2.cif
_cod_data_source_block a_CCDC1
_cod_database_code 7244414
_shelx_shelxl_version_number 2016/6
_shelx_space_group_comment
;
The symmetry employed for this shelxl refinement is uniquely defined
by the following loop, which should always be used as a source of
symmetry information in preference to the above space-group names.
They are only intended as comments.
;
_shelx_estimated_absorpt_t_min 0.945
_shelx_estimated_absorpt_t_max 0.997

loop_
_space_group_symop_operation_xyz
'x, y, z'
'-x, -y, -z'

loop_
_atom_site_label
_atom_site_type_symbol
_atom_site_fract_x
_atom_site_fract_y
_atom_site_fract_z
_atom_site_U_iso_or_equiv
_atom_site_adp_type
_atom_site_occupancy
_atom_site_site_symmetry_order
_atom_site_calc_flag
_atom_site_refinement_flags_posn
_atom_site_refinement_flags_adp
_atom_site_refinement_flags_occupancy
_atom_site_disorder_assembly
_atom_site_disorder_group
F1 F 0.75853(13) 1.17046(9) 0.55221(7) 0.0558(3) Uani 1 1 d . . . . .
O1 O 0.91030(14) 0.77685(10) 0.79059(8) 0.0439(3) Uani 1 1 d . . . . .
O2 O 0.99458(14) 0.38218(10) 0.75322(9) 0.0480(3) Uani 1 1 d . . . . .
O3 O 0.97869(16) 0.51269(11) 0.86609(9) 0.0579(4) Uani 1 1 d . . . . .
N1 N 0.80540(14) 0.65860(11) 0.54757(9) 0.0332(3) Uani 1 1 d . . . . .
N2 N 0.67591(14) 1.10036(12) 0.38797(9) 0.0343(3) Uani 1 1 d . . . . .
N3 N 0.64532(14) 1.23366(11) 0.18942(9) 0.0333(3) Uani 1 1 d . . . . .
C1 C 0.88438(16) 0.73665(14) 0.71690(10) 0.0312(3) Uani 1 1 d . . . . .
C2 C 0.90271(16) 0.60365(14) 0.70601(11) 0.0327(3) Uani 1 1 d . . . . .
C3 C 0.86313(17) 0.57360(15) 0.62285(11) 0.0337(3) Uani 1 1 d . . . . .
C4 C 0.96308(17) 0.49168(15) 0.78162(12) 0.0365(4) Uani 1 1 d . . . . .
C5 C 0.7664(2) 0.61560(15) 0.46252(13) 0.0403(4) Uani 1 1 d . . . . .
C6 C 0.6917(3) 0.5095(2) 0.4815(2) 0.0654(6) Uani 1 1 d . . . . .
C7 C 0.6045(2) 0.6437(2) 0.45197(18) 0.0563(5) Uani 1 1 d . . . . .
C8 C 0.83394(16) 0.82794(14) 0.62999(10) 0.0307(3) Uani 1 1 d . . . . .
C9 C 0.82250(18) 0.95871(15) 0.62830(12) 0.0362(4) Uani 1 1 d . . . . .
C10 C 0.77270(18) 1.04358(14) 0.54943(12) 0.0373(4) Uani 1 1 d . . . . .
C11 C 0.73121(17) 1.00707(14) 0.46600(11) 0.0328(3) Uani 1 1 d . . . . .
C12 C 0.74299(17) 0.87821(15) 0.46729(12) 0.0345(3) Uani 1 1 d . . . . .
C13 C 0.79347(16) 0.78900(13) 0.54813(10) 0.0301(3) Uani 1 1 d . . . . .
C14 C 0.78410(19) 1.17092(16) 0.33281(13) 0.0378(4) Uani 1 1 d . . . . .
C15 C 0.7095(2) 1.28111(15) 0.26132(13) 0.0374(4) Uani 1 1 d . . . . .
C16 C 0.6063(2) 1.05664(17) 0.31737(13) 0.0410(4) Uani 1 1 d . . . . .
C17 C 0.5337(2) 1.17059(17) 0.24701(14) 0.0419(4) Uani 1 1 d . . . . .
C18 C 0.57486(19) 1.33763(17) 0.11610(13) 0.0425(4) Uani 1 1 d . . . . .
C19 C 0.6868(2) 1.3950(2) 0.04399(15) 0.0495(5) Uani 1 1 d . . . . .
H3 H 0.8749(16) 0.4877(15) 0.6149(11) 0.028(4) Uiso 1 1 d . . . . .
H5 H 0.839(2) 0.6199(18) 0.4004(15) 0.055(5) Uiso 1 1 d . . . . .
H9 H 0.8465(18) 0.9904(16) 0.6804(13) 0.040(4) Uiso 1 1 d . . . . .
H12 H 0.7173(19) 0.8485(16) 0.4121(14) 0.045(5) Uiso 1 1 d . . . . .
H61 H 0.726(3) 0.450(2) 0.4313(19) 0.083(7) Uiso 1 1 d . . . . .
H62 H 0.666(3) 0.476(2) 0.552(2) 0.084(7) Uiso 1 1 d . . . . .
H71 H 0.582(2) 0.669(2) 0.3818(18) 0.079(7) Uiso 1 1 d . . . . .
H72 H 0.534(2) 0.687(2) 0.5082(17) 0.066(6) Uiso 1 1 d . . . . .
H141 H 0.869(2) 1.1111(16) 0.2934(13) 0.041(4) Uiso 1 1 d . . . . .
H142 H 0.8263(19) 1.2036(16) 0.3785(13) 0.043(5) Uiso 1 1 d . . . . .
H151 H 0.6295(19) 1.3452(16) 0.3009(13) 0.040(4) Uiso 1 1 d . . . . .
H152 H 0.7854(18) 1.3209(16) 0.2269(12) 0.037(4) Uiso 1 1 d . . . . .
H161 H 0.528(2) 1.0136(17) 0.3527(14) 0.049(5) Uiso 1 1 d . . . . .
H162 H 0.6804(19) 0.9937(16) 0.2776(13) 0.037(4) Uiso 1 1 d . . . . .
H171 H 0.450(2) 1.2354(19) 0.2874(15) 0.059(6) Uiso 1 1 d . . . . .
H172 H 0.487(2) 1.1399(17) 0.2021(14) 0.048(5) Uiso 1 1 d . . . . .
H181 H 0.521(2) 1.2984(17) 0.0781(14) 0.048(5) Uiso 1 1 d . . . . .
H182 H 0.498(2) 1.4050(18) 0.1564(14) 0.051(5) Uiso 1 1 d . . . . .
H191 H 0.756(3) 1.328(2) 0.0067(16) 0.071(7) Uiso 1 1 d . . . . .
H192 H 0.635(2) 1.465(2) -0.0014(16) 0.068(6) Uiso 1 1 d . . . . .
H193 H 0.743(2) 1.4309(19) 0.0806(15) 0.060(6) Uiso 1 1 d . . . . .
O4 O 0.92401(14) 0.16369(13) 0.81524(11) 0.0608(4) Uani 1 1 d . . . . .
H4 H 0.947(3) 0.234(2) 0.7949(18) 0.076(7) Uiso 1 1 d . . . . .
N4 N 0.07215(15) 0.29687(15) 1.00460(11) 0.0382(3) Uani 1 1 d . . . . .
H41 H 0.035(2) 0.225(2) 1.0105(15) 0.058(6) Uiso 1 1 d . . . . .
H42 H 0.031(2) 0.3598(19) 0.9565(15) 0.054(5) Uiso 1 1 d . . . . .
H43 H 0.048(2) 0.331(2) 1.0680(17) 0.063(6) Uiso 1 1 d . . . . .
C21 C 0.46320(19) 0.20291(17) 0.85530(12) 0.0437(4) Uani 1 1 d . . . . .
C22 C 0.5659(2) 0.08779(18) 0.88027(14) 0.0485(4) Uani 1 1 d . . . . .
C23 C 0.7174(2) 0.07623(17) 0.86653(14) 0.0495(4) Uani 1 1 d . . . . .
C24 C 0.77265(19) 0.18079(15) 0.82687(12) 0.0426(4) Uani 1 1 d . . . . .
C25 C 0.6732(2) 0.29637(17) 0.79906(13) 0.0467(4) Uani 1 1 d . . . . .
C26 C 0.5212(2) 0.30630(18) 0.81399(14) 0.0488(4) Uani 1 1 d . . . . .
C27 C 0.2966(2) 0.2178(2) 0.87890(15) 0.0533(5) Uani 1 1 d . . . . .
C28 C 0.23750(18) 0.26494(17) 0.98079(12) 0.0382(4) Uani 1 1 d . . . . .
H22 H 0.529(2) 0.014(2) 0.9074(16) 0.071(6) Uiso 1 1 d . . . . .
H23 H 0.786(2) -0.005(2) 0.8785(15) 0.059(5) Uiso 1 1 d . . . . .
H25 H 0.709(2) 0.368(2) 0.7726(15) 0.059(6) Uiso 1 1 d . . . . .
H26 H 0.453(2) 0.3878(19) 0.7959(14) 0.055(5) Uiso 1 1 d . . . . .
H271 H 0.271(3) 0.139(2) 0.8775(18) 0.080(7) Uiso 1 1 d . . . . .
H272 H 0.245(3) 0.281(2) 0.8310(18) 0.077(7) Uiso 1 1 d . . . . .
H281 H 0.2645(18) 0.3444(17) 0.9824(12) 0.039(4) Uiso 1 1 d . . . . .
H282 H 0.278(2) 0.1996(18) 1.0321(14) 0.052(5) Uiso 1 1 d . . . . .
O5 O 0.91525(18) 1.09198(16) 0.06787(11) 0.0635(4) Uani 1 1 d . . . . .
H51 H 0.824(4) 1.129(3) 0.112(2) 0.115(10) Uiso 1 1 d . . . . .
H52 H 0.937(4) 1.006(4) 0.095(3) 0.154(14) Uiso 1 1 d . . . . .

loop_
_atom_site_aniso_label
_atom_site_aniso_U_11
_atom_site_aniso_U_22
_atom_site_aniso_U_33
_atom_site_aniso_U_23
_atom_site_aniso_U_13
_atom_site_aniso_U_12
F1 0.0944(8) 0.0297(5) 0.0475(6) 0.0036(4) -0.0318(5) -0.0139(5)
O1 0.0637(8) 0.0404(6) 0.0303(6) 0.0066(5) -0.0197(5) -0.0158(5)
O2 0.0597(8) 0.0319(6) 0.0489(7) 0.0078(5) -0.0166(6) -0.0077(5)
O3 0.0878(10) 0.0403(7) 0.0351(7) 0.0068(5) -0.0248(6) 0.0039(6)
N1 0.0391(7) 0.0308(6) 0.0307(6) 0.0027(5) -0.0119(5) -0.0099(5)
N2 0.0400(7) 0.0340(7) 0.0306(6) 0.0098(5) -0.0153(5) -0.0134(6)
N3 0.0356(7) 0.0315(6) 0.0319(7) 0.0082(5) -0.0143(5) -0.0080(5)
C1 0.0302(8) 0.0359(8) 0.0256(7) 0.0054(6) -0.0065(6) -0.0090(6)
C2 0.0316(8) 0.0336(8) 0.0300(8) 0.0071(6) -0.0075(6) -0.0081(6)
C3 0.0349(8) 0.0291(8) 0.0347(8) 0.0038(6) -0.0073(6) -0.0069(6)
C4 0.0343(8) 0.0360(8) 0.0336(8) 0.0081(6) -0.0068(6) -0.0056(6)
C5 0.0496(10) 0.0373(8) 0.0351(9) -0.0047(7) -0.0123(7) -0.0089(7)
C6 0.0941(17) 0.0493(11) 0.0683(15) -0.0001(11) -0.0384(13) -0.0308(11)
C7 0.0586(13) 0.0618(12) 0.0571(12) -0.0034(10) -0.0269(10) -0.0197(10)
C8 0.0304(7) 0.0334(8) 0.0271(7) 0.0047(6) -0.0077(6) -0.0086(6)
C9 0.0451(9) 0.0362(8) 0.0294(8) 0.0008(6) -0.0137(7) -0.0112(7)
C10 0.0490(9) 0.0284(7) 0.0349(8) 0.0023(6) -0.0132(7) -0.0097(7)
C11 0.0352(8) 0.0330(8) 0.0291(7) 0.0059(6) -0.0096(6) -0.0093(6)
C12 0.0402(9) 0.0379(8) 0.0275(7) 0.0033(6) -0.0124(6) -0.0124(7)
C13 0.0320(8) 0.0302(7) 0.0274(7) 0.0035(6) -0.0068(6) -0.0091(6)
C14 0.0400(9) 0.0408(9) 0.0362(8) 0.0100(7) -0.0175(7) -0.0165(8)
C15 0.0422(9) 0.0353(8) 0.0372(8) 0.0087(7) -0.0139(7) -0.0160(7)
C16 0.0507(10) 0.0398(9) 0.0388(9) 0.0112(7) -0.0215(8) -0.0208(8)
C17 0.0440(10) 0.0453(9) 0.0423(9) 0.0112(7) -0.0220(8) -0.0200(8)
C18 0.0416(9) 0.0398(9) 0.0418(9) 0.0126(7) -0.0179(8) -0.0059(8)
C19 0.0521(11) 0.0497(11) 0.0416(10) 0.0180(8) -0.0172(9) -0.0115(9)
O4 0.0423(8) 0.0407(7) 0.0856(10) 0.0162(7) -0.0021(6) -0.0058(6)
N4 0.0389(8) 0.0373(8) 0.0329(8) 0.0061(6) -0.0098(6) -0.0038(6)
C21 0.0425(10) 0.0514(10) 0.0360(9) -0.0121(7) -0.0055(7) -0.0064(8)
C22 0.0516(11) 0.0410(10) 0.0494(10) -0.0020(8) -0.0022(8) -0.0114(8)
C23 0.0466(11) 0.0341(9) 0.0576(11) 0.0038(8) -0.0025(8) -0.0025(8)
C24 0.0409(9) 0.0369(9) 0.0417(9) 0.0000(7) 0.0001(7) -0.0034(7)
C25 0.0513(11) 0.0350(9) 0.0472(10) 0.0039(7) -0.0065(8) -0.0060(8)
C26 0.0500(11) 0.0411(10) 0.0472(10) -0.0025(8) -0.0132(8) 0.0032(8)
C27 0.0445(11) 0.0668(13) 0.0501(11) -0.0176(10) -0.0094(8) -0.0095(10)
C28 0.0386(9) 0.0375(9) 0.0364(9) 0.0032(7) -0.0096(7) -0.0082(7)
O5 0.0658(10) 0.0579(9) 0.0565(8) -0.0119(7) -0.0061(7) 0.0010(7)

loop_
_atom_type_symbol
_atom_type_description
_atom_type_scat_dispersion_real
_atom_type_scat_dispersion_imag
_atom_type_scat_source
C C 0.0033 0.0016 'International Tables Vol C Tables 4.2.6.8 and 6.1.1.4'
H H 0.0000 0.0000 'International Tables Vol C Tables 4.2.6.8 and 6.1.1.4'
N N 0.0061 0.0033 'International Tables Vol C Tables 4.2.6.8 and 6.1.1.4'
O O 0.0106 0.0060 'International Tables Vol C Tables 4.2.6.8 and 6.1.1.4'
F F 0.0171 0.0103 'International Tables Vol C Tables 4.2.6.8 and 6.1.1.4'

loop_
_geom_angle_atom_site_label_1
_geom_angle_atom_site_label_2
_geom_angle_atom_site_label_3
_geom_angle
_geom_angle_site_symmetry_1
_geom_angle_site_symmetry_3
_geom_angle_publ_flag
C3 N1 C13 119.22(12) . . ?
C3 N1 C5 120.83(12) . . ?
C13 N1 C5 119.78(11) . . ?
C11 N2 C16 115.59(12) . . ?
C11 N2 C14 114.40(12) . . ?
C16 N2 C14 110.30(12) . . ?
C17 N3 C15 107.53(12) . . ?
C17 N3 C18 109.94(12) . . ?
C15 N3 C18 112.18(12) . . ?
O1 C1 C2 125.48(12) . . ?
O1 C1 C8 119.73(13) . . ?
C2 C1 C8 114.77(13) . . ?
C3 C2 C1 119.20(13) . . ?
C3 C2 C4 116.14(13) . . ?
C1 C2 C4 124.65(13) . . ?
N1 C3 C2 125.54(14) . . ?
N1 C3 H3 114.5(9) . . ?
C2 C3 H3 119.9(9) . . ?
O3 C4 O2 124.45(14) . . ?
O3 C4 C2 119.34(14) . . ?
O2 C4 C2 116.21(14) . . ?
N1 C5 C6 118.87(16) . . ?
N1 C5 C7 118.37(15) . . ?
C6 C5 C7 60.25(14) . . ?
N1 C5 H5 113.8(11) . . ?
C6 C5 H5 117.9(11) . . ?
C7 C5 H5 117.7(11) . . ?
C5 C6 C7 60.07(13) . . ?
C5 C6 H61 113.7(15) . . ?
C7 C6 H61 119.0(15) . . ?
C5 C6 H62 117.1(15) . . ?
C7 C6 H62 114.7(14) . . ?
H61 C6 H62 119(2) . . ?
C5 C7 C6 59.68(13) . . ?
C5 C7 H71 114.9(13) . . ?
C6 C7 H71 119.1(13) . . ?
C5 C7 H72 114.5(12) . . ?
C6 C7 H72 114.6(12) . . ?
H71 C7 H72 119.7(18) . . ?
C13 C8 C9 117.73(12) . . ?
C13 C8 C1 122.08(13) . . ?
C9 C8 C1 120.18(13) . . ?
C10 C9 C8 120.36(14) . . ?
C10 C9 H9 117.8(10) . . ?
C8 C9 H9 121.8(10) . . ?
C9 C10 F1 118.54(14) . . ?
C9 C10 C11 123.13(14) . . ?
F1 C10 C11 118.30(12) . . ?
C12 C11 C10 116.61(13) . . ?
C12 C11 N2 122.96(13) . . ?
C10 C11 N2 120.39(13) . . ?
C11 C12 C13 121.22(14) . . ?
C11 C12 H12 119.8(10) . . ?
C13 C12 H12 119.0(10) . . ?
C8 C13 N1 118.80(12) . . ?
C8 C13 C12 120.94(13) . . ?
N1 C13 C12 120.25(13) . . ?
N2 C14 C15 110.89(13) . . ?
N2 C14 H141 109.6(10) . . ?
C15 C14 H141 109.2(10) . . ?
N2 C14 H142 110.8(10) . . ?
C15 C14 H142 109.0(10) . . ?
H141 C14 H142 107.2(14) . . ?
N3 C15 C14 110.23(13) . . ?
N3 C15 H151 110.7(10) . . ?
C14 C15 H151 109.6(9) . . ?
N3 C15 H152 110.3(10) . . ?
C14 C15 H152 106.7(10) . . ?
H151 C15 H152 109.1(13) . . ?
N2 C16 C17 109.53(14) . . ?
N2 C16 H161 111.9(10) . . ?
C17 C16 H161 108.5(10) . . ?
N2 C16 H162 111.0(10) . . ?
C17 C16 H162 109.4(10) . . ?
H161 C16 H162 106.4(14) . . ?
N3 C17 C16 110.80(13) . . ?
N3 C17 H171 110.2(11) . . ?
C16 C17 H171 110.5(11) . . ?
N3 C17 H172 110.1(11) . . ?
C16 C17 H172 108.1(11) . . ?
H171 C17 H172 107.0(15) . . ?
N3 C18 C19 113.01(14) . . ?
N3 C18 H181 106.0(10) . . ?
C19 C18 H181 109.9(11) . . ?
N3 C18 H182 107.2(10) . . ?
C19 C18 H182 111.7(11) . . ?
H181 C18 H182 108.8(15) . . ?
C18 C19 H191 108.8(13) . . ?
C18 C19 H192 110.0(12) . . ?
H191 C19 H192 110.9(17) . . ?
C18 C19 H193 110.7(12) . . ?
H191 C19 H193 108.9(18) . . ?
H192 C19 H193 107.5(17) . . ?
C24 O4 H4 110.9(16) . . ?
C28 N4 H41 112.4(12) . . ?
C28 N4 H42 109.3(12) . . ?
H41 N4 H42 111.5(18) . . ?
C28 N4 H43 105.6(12) . . ?
H41 N4 H43 109.4(18) . . ?
H42 N4 H43 108.5(17) . . ?
C22 C21 C26 116.74(16) . . ?
C22 C21 C27 121.62(18) . . ?
C26 C21 C27 121.49(17) . . ?
C23 C22 C21 121.99(18) . . ?
C23 C22 H22 119.4(13) . . ?
C21 C22 H22 118.6(13) . . ?
C22 C23 C24 120.39(16) . . ?
C22 C23 H23 120.6(12) . . ?
C24 C23 H23 118.8(12) . . ?
O4 C24 C23 117.78(15) . . ?
O4 C24 C25 123.24(16) . . ?
C23 C24 C25 118.96(17) . . ?
C26 C25 C24 119.78(18) . . ?
C26 C25 H25 120.2(12) . . ?
C24 C25 H25 119.9(12) . . ?
C25 C26 C21 122.12(16) . . ?
C25 C26 H26 118.9(12) . . ?
C21 C26 H26 119.0(12) . . ?
C21 C27 C28 110.06(15) . . ?
C21 C27 H271 112.4(14) . . ?
C28 C27 H271 109.5(14) . . ?
C21 C27 H272 110.7(14) . . ?
C28 C27 H272 106.7(14) . . ?
H271 C27 H272 107(2) . . ?
N4 C28 C27 113.50(14) . . ?
N4 C28 H281 105.6(9) . . ?
C27 C28 H281 109.4(10) . . ?
N4 C28 H282 107.5(11) . . ?
C27 C28 H282 109.3(11) . . ?
H281 C28 H282 111.5(15) . . ?
H51 O5 H52 102(3) . . ?

loop_
_geom_bond_atom_site_label_1
_geom_bond_atom_site_label_2
_geom_bond_distance
_geom_bond_site_symmetry_2
_geom_bond_publ_flag
F1 C10 1.3604(17) . ?
O1 C1 1.2395(18) . ?
O2 C4 1.253(2) . ?
O3 C4 1.2440(19) . ?
N1 C3 1.3458(18) . ?
N1 C13 1.3981(18) . ?
N1 C5 1.451(2) . ?
N2 C11 1.4085(17) . ?
N2 C16 1.455(2) . ?
N2 C14 1.474(2) . ?
N3 C17 1.458(2) . ?
N3 C15 1.459(2) . ?
N3 C18 1.4728(18) . ?
C1 C2 1.442(2) . ?
C1 C8 1.4727(19) . ?
C2 C3 1.362(2) . ?
C2 C4 1.512(2) . ?
C3 H3 0.934(15) . ?
C5 C6 1.485(3) . ?
C5 C7 1.490(3) . ?
C5 H5 0.98(2) . ?
C6 C7 1.493(3) . ?
C6 H61 0.96(2) . ?
C6 H62 0.98(3) . ?
C7 H71 0.99(2) . ?
C7 H72 1.00(2) . ?
C8 C13 1.396(2) . ?
C8 C9 1.399(2) . ?
C9 C10 1.357(2) . ?
C9 H9 0.921(18) . ?
C10 C11 1.407(2) . ?
C11 C12 1.378(2) . ?
C12 C13 1.401(2) . ?
C12 H12 0.953(18) . ?
C14 C15 1.509(2) . ?
C14 H141 1.004(18) . ?
C14 H142 0.952(18) . ?
C15 H151 1.007(17) . ?
C15 H152 0.951(17) . ?
C16 C17 1.517(2) . ?
C16 H161 0.995(19) . ?
C16 H162 0.978(17) . ?
C17 H171 1.04(2) . ?
C17 H172 0.960(19) . ?
C18 C19 1.503(3) . ?
C18 H181 0.997(19) . ?
C18 H182 1.022(19) . ?
C19 H191 0.97(2) . ?
C19 H192 0.97(2) . ?
C19 H193 0.98(2) . ?
O4 C24 1.362(2) . ?
O4 H4 0.85(3) . ?
N4 C28 1.476(2) . ?
N4 H41 0.93(2) . ?
N4 H42 0.92(2) . ?
N4 H43 0.96(2) . ?
C21 C22 1.385(2) . ?
C21 C26 1.388(3) . ?
C21 C27 1.504(3) . ?
C22 C23 1.372(3) . ?
C22 H22 0.97(2) . ?
C23 C24 1.380(2) . ?
C23 H23 0.94(2) . ?
C24 C25 1.384(2) . ?
C25 C26 1.379(3) . ?
C25 H25 0.93(2) . ?
C26 H26 0.96(2) . ?
C27 C28 1.505(3) . ?
C27 H271 0.96(2) . ?
C27 H272 0.95(2) . ?
C28 H281 0.976(18) . ?
C28 H282 0.958(19) . ?
O5 H51 0.98(3) . ?
O5 H52 0.93(4) . ?

loop_
_geom_hbond_atom_site_label_D
_geom_hbond_atom_site_label_H
_geom_hbond_atom_site_label_A
_geom_hbond_distance_DH
_geom_hbond_distance_HA
_geom_hbond_distance_DA
_geom_hbond_angle_DHA
_geom_hbond_site_symmetry_A
O4 H4 O2 0.85(3) 1.78(3) 2.6286(19) 179(2) .
N4 H41 O5 0.93(2) 2.06(2) 2.954(2) 160.5(17) 1_446
N4 H42 O3 0.92(2) 1.91(2) 2.8063(17) 165.1(18) 1_455
N4 H43 O1 0.96(2) 2.12(2) 2.7867(18) 125.1(16) 2_667
N4 H43 O3 0.96(2) 1.98(2) 2.813(2) 144.4(18) 2_667
O5 H51 N3 0.98(3) 1.96(3) 2.931(2) 170(3) .
O5 H52 O4 0.93(4) 2.27(4) 3.108(2) 151(3) 2_766

loop_
_geom_torsion_atom_site_label_1
_geom_torsion_atom_site_label_2
_geom_torsion_atom_site_label_3
_geom_torsion_atom_site_label_4
_geom_torsion
_geom_torsion_site_symmetry_1
_geom_torsion_site_symmetry_2
_geom_torsion_site_symmetry_3
_geom_torsion_site_symmetry_4
_geom_torsion_publ_flag
O1 C1 C2 C3 176.91(14) . . . . ?
C8 C1 C2 C3 -4.6(2) . . . . ?
O1 C1 C2 C4 -2.7(2) . . . . ?
C8 C1 C2 C4 175.73(13) . . . . ?
C13 N1 C3 C2 5.1(2) . . . . ?
C5 N1 C3 C2 -179.67(15) . . . . ?
C1 C2 C3 N1 -0.6(2) . . . . ?
C4 C2 C3 N1 179.04(14) . . . . ?
C3 C2 C4 O3 -168.61(15) . . . . ?
C1 C2 C4 O3 11.0(2) . . . . ?
C3 C2 C4 O2 11.6(2) . . . . ?
C1 C2 C4 O2 -168.79(14) . . . . ?
C3 N1 C5 C6 41.1(2) . . . . ?
C13 N1 C5 C6 -143.61(17) . . . . ?
C3 N1 C5 C7 110.89(17) . . . . ?
C13 N1 C5 C7 -73.9(2) . . . . ?
N1 C5 C6 C7 108.05(18) . . . . ?
N1 C5 C7 C6 -108.87(19) . . . . ?
O1 C1 C8 C13 -175.59(13) . . . . ?
C2 C1 C8 C13 5.9(2) . . . . ?
O1 C1 C8 C9 3.2(2) . . . . ?
C2 C1 C8 C9 -175.36(14) . . . . ?
C13 C8 C9 C10 0.4(2) . . . . ?
C1 C8 C9 C10 -178.45(14) . . . . ?
C8 C9 C10 F1 177.88(14) . . . . ?
C8 C9 C10 C11 -0.4(3) . . . . ?
C9 C10 C11 C12 0.1(2) . . . . ?
F1 C10 C11 C12 -178.16(14) . . . . ?
C9 C10 C11 N2 178.01(15) . . . . ?
F1 C10 C11 N2 -0.3(2) . . . . ?
C16 N2 C11 C12 10.6(2) . . . . ?
C14 N2 C11 C12 -119.14(17) . . . . ?
C16 N2 C11 C10 -167.11(15) . . . . ?
C14 N2 C11 C10 63.11(19) . . . . ?
C10 C11 C12 C13 0.2(2) . . . . ?
N2 C11 C12 C13 -177.66(14) . . . . ?
C9 C8 C13 N1 179.35(13) . . . . ?
C1 C8 C13 N1 -1.8(2) . . . . ?
C9 C8 C13 C12 -0.1(2) . . . . ?
C1 C8 C13 C12 178.71(14) . . . . ?
C3 N1 C13 C8 -3.6(2) . . . . ?
C5 N1 C13 C8 -178.95(13) . . . . ?
C3 N1 C13 C12 175.81(14) . . . . ?
C5 N1 C13 C12 0.5(2) . . . . ?
C11 C12 C13 C8 -0.2(2) . . . . ?
C11 C12 C13 N1 -179.62(14) . . . . ?
C11 N2 C14 C15 -171.78(14) . . . . ?
C16 N2 C14 C15 55.88(18) . . . . ?
C17 N3 C15 C14 60.63(17) . . . . ?
C18 N3 C15 C14 -178.37(14) . . . . ?
N2 C14 C15 N3 -58.54(19) . . . . ?
C11 N2 C16 C17 172.28(14) . . . . ?
C14 N2 C16 C17 -55.99(19) . . . . ?
C15 N3 C17 C16 -61.95(18) . . . . ?
C18 N3 C17 C16 175.65(15) . . . . ?
N2 C16 C17 N3 60.4(2) . . . . ?
C17 N3 C18 C19 -171.90(16) . . . . ?
C15 N3 C18 C19 68.5(2) . . . . ?
C26 C21 C22 C23 1.0(3) . . . . ?
C27 C21 C22 C23 -174.59(17) . . . . ?
C21 C22 C23 C24 0.1(3) . . . . ?
C22 C23 C24 O4 179.79(17) . . . . ?
C22 C23 C24 C25 -1.5(3) . . . . ?
O4 C24 C25 C26 -179.50(17) . . . . ?
C23 C24 C25 C26 1.9(3) . . . . ?
C24 C25 C26 C21 -0.8(3) . . . . ?
C22 C21 C26 C25 -0.6(3) . . . . ?
C27 C21 C26 C25 174.99(16) . . . . ?
C22 C21 C27 C28 91.4(2) . . . . ?
C26 C21 C27 C28 -84.0(2) . . . . ?
C21 C27 C28 N4 173.13(16) . . . . ?
